data_7035095
loop_
_publ_author_name
'Roy, Subhasis'
'Choubey, Somnath'
'Bhar, Kishalay'
'Sikdar, Nivedita'
'Costa, Jos\'e S\'anchez'
'Mitra, Partha'
'Ghosh, Barindra Kumar'

_publ_section_title
;
 Counter anion dependent gradual spin transition in a 1D cobalt(ii)
 coordination polymer.
;
_journal_issue 17
_journal_name_full 'Dalton transactions (Cambridge, England : 2003)'
_journal_page_first 7774
_journal_page_last 7776
_journal_paper_doi 10.1039/c5dt00056d
_journal_volume 44
_journal_year 2015
_chemical_formula_sum 'C28 H22 Cl0 Co F6 N7 O0 P'
_chemical_formula_weight 660.43
_chemical_name_systematic
;
 ?
;
_space_group_IT_number 14
_symmetry_cell_setting monoclinic
_symmetry_space_group_name_Hall '-P 2ybc'
_symmetry_space_group_name_H-M 'P 1 21/c 1'
_atom_sites_solution_hydrogens geom
_atom_sites_solution_primary direct
_atom_sites_solution_secondary difmap
_audit_creation_method SHELXL-97
_audit_update_record
;
2015-03-27 deposited with the CCDC.
2015-03-31 downloaded from the CCDC.
;
_cell_angle_alpha 90.00
_cell_angle_beta 90.555(3)
_cell_angle_gamma 90.00
_cell_formula_units_Z 4
_cell_length_a 15.3203(12)
_cell_length_b 8.6991(6)
_cell_length_c 21.5900(17)
_cell_measurement_temperature 298(2)
_cell_volume 2877.2(4)
_computing_cell_refinement 'Bruker sAINT'
_computing_data_collection 'Bruker APEX2'
_computing_data_reduction 'BRUKER SAINT A'
_computing_molecular_graphics 'Bruker SHELXTL'
_computing_publication_material 'Bruker SHELXTL'
_computing_structure_refinement 'SHELXL-97 (Sheldrick, 1997)'
_computing_structure_solution 'SHELXS-97 (Sheldrick, 2008)'
_diffrn_ambient_temperature 298(2)
_diffrn_measured_fraction_theta_full 0.998
_diffrn_measured_fraction_theta_max 0.998
_diffrn_radiation_monochromator graphite
_diffrn_radiation_source 'fine-focus sealed tube'
_diffrn_radiation_type MoK\a
_diffrn_radiation_wavelength 0.71073
_diffrn_reflns_av_R_equivalents 0.0600
_diffrn_reflns_av_sigmaI/netI 0.0253
_diffrn_reflns_limit_h_max 18
_diffrn_reflns_limit_h_min -18
_diffrn_reflns_limit_k_max 10
_diffrn_reflns_limit_k_min -10
_diffrn_reflns_limit_l_max 25
_diffrn_reflns_limit_l_min -25
_diffrn_reflns_number 48586
_diffrn_reflns_theta_full 25.05
_diffrn_reflns_theta_max 25.05
_diffrn_reflns_theta_min 2.30
_exptl_absorpt_coefficient_mu 0.723
_exptl_absorpt_correction_T_max 25.0
_exptl_absorpt_correction_T_min 2.3
_exptl_absorpt_correction_type empirical
_exptl_absorpt_process_details SADABS
_exptl_crystal_colour 'dark red'
_exptl_crystal_density_diffrn 1.525
_exptl_crystal_density_method 'not measured'
_exptl_crystal_description 'hexagonal shaped'
_exptl_crystal_F_000 1340
_exptl_crystal_size_max 0.12
_exptl_crystal_size_mid 0.09
_exptl_crystal_size_min 0.06
_refine_diff_density_max 0.830
_refine_diff_density_min -0.663
_refine_diff_density_rms 0.081
_refine_ls_extinction_method none
_refine_ls_goodness_of_fit_ref 1.095
_refine_ls_hydrogen_treatment mixed
_refine_ls_matrix_type full
_refine_ls_number_parameters 368
_refine_ls_number_reflns 5082
_refine_ls_number_restraints 0
_refine_ls_restrained_S_all 1.095
_refine_ls_R_factor_all 0.0934
_refine_ls_R_factor_gt 0.0755
_refine_ls_shift/su_max 0.000
_refine_ls_shift/su_mean 0.000
_refine_ls_structure_factor_coef Fsqd
_refine_ls_weighting_details 'calc w=1/[\s^2^(Fo^2^)+(0.0859P)^2^+8.5997P] where P=(Fo^2^+2Fc^2^)/3'
_refine_ls_weighting_scheme calc
_refine_ls_wR_factor_gt 0.1977
_refine_ls_wR_factor_ref 0.2096
_reflns_number_gt 3997
_reflns_number_total 5082
_reflns_threshold_expression >2sigma(I)
_cod_data_source_file c5dt00056d2.cif
_cod_data_source_block 1.PF6_RT
_cod_depositor_comments
;
The following automatic conversions were performed:

'_symmetry_cell_setting' value 'Monoclinic' changed to 'monoclinic'
according to
/usr/data/users/saulius/crontab/automatic-downloads/rss-feeds/RSC/lib/dictionaries/cif_core.dic
dictionary named 'cif_core.dic' version 2.4.2 from 2011-04-26.

Automatic conversion script
Id: cif_fix_values 3271 2015-04-21 07:52:19Z andrius 

 Adding full bibliography for 7035095--7035096.cif.
;
_cod_original_sg_symbol_H-M P21/c
_cod_database_code 7035095

loop_
_symmetry_equiv_pos_as_xyz
'x, y, z'
'-x, y+1/2, -z+1/2'
'-x, -y, -z'
'x, -y-1/2, z-1/2'

loop_
_atom_site_label
_atom_site_type_symbol
_atom_site_fract_x
_atom_site_fract_y
_atom_site_fract_z
_atom_site_U_iso_or_equiv
_atom_site_adp_type
_atom_site_occupancy
_atom_site_symmetry_multiplicity
_atom_site_calc_flag
_atom_site_refinement_flags
C26 C 0.1038(4) -0.0150(7) 0.3553(3) 0.0618(15) Uiso 1 1 d .
H26 H 0.1507 0.0059 0.3816 0.074 Uiso 1 1 calc R
C25 C 0.0228(5) -0.0485(8) 0.3813(3) 0.0728(18) Uiso 1 1 d .
H25 H 0.0157 -0.0507 0.4241 0.087 Uiso 1 1 calc R
C24 C -0.0453(4) -0.0777(9) 0.3424(3) 0.0758(19) Uani 1 1 d .
H24 H -0.0999 -0.1015 0.3583 0.091 Uiso 1 1 calc R
C23 C -0.0336(4) -0.0722(7) 0.2790(3) 0.0604(15) Uani 1 1 d .
H23 H -0.0800 -0.0923 0.2520 0.072 Uiso 1 1 calc R
C22 C 0.0478(3) -0.0364(5) 0.2563(2) 0.0428(11) Uani 1 1 d .
C15 C 0.0670(3) -0.0254(5) 0.1891(2) 0.0426(11) Uani 1 1 d .
C16 C -0.0048(3) -0.0383(6) 0.1422(3) 0.0481(13) Uani 1 1 d .
C21 C -0.0753(4) 0.0617(8) 0.1440(3) 0.0607(15) Uani 1 1 d .
H21 H -0.0768 0.1371 0.1745 0.073 Uiso 1 1 calc R
C20 C -0.1423(4) 0.0523(10) 0.1020(4) 0.079(2) Uani 1 1 d .
H20 H -0.1888 0.1209 0.1036 0.094 Uiso 1 1 calc R
C19 C -0.1398(5) -0.0604(12) 0.0576(4) 0.090(3) Uani 1 1 d .
H19 H -0.1852 -0.0686 0.0289 0.108 Uiso 1 1 calc R
C18 C -0.0710(5) -0.1611(11) 0.0550(3) 0.090(2) Uani 1 1 d .
H18 H -0.0705 -0.2373 0.0249 0.108 Uiso 1 1 calc R
C17 C -0.0028(4) -0.1503(8) 0.0966(3) 0.0686(17) Uani 1 1 d .
H17 H 0.0442 -0.2176 0.0942 0.082 Uiso 1 1 calc R
C14 C 0.1836(4) 0.0187(11) 0.1154(3) 0.087(3) Uani 1 1 d .
H14A H 0.1591 -0.0577 0.0874 0.105 Uiso 1 1 calc R
H14B H 0.1657 0.1192 0.1004 0.105 Uiso 1 1 calc R
C13 C 0.2750(4) 0.0092(10) 0.1137(3) 0.087(3) Uani 1 1 d .
H13A H 0.2966 0.0872 0.0856 0.104 Uiso 1 1 calc R
H13B H 0.2912 -0.0903 0.0972 0.104 Uiso 1 1 calc R
C6 C 0.3981(3) 0.0493(6) 0.1833(2) 0.0419(11) Uani 1 1 d .
C5 C 0.4245(3) 0.0545(6) 0.2498(3) 0.0471(12) Uani 1 1 d .
C4 C 0.5094(4) 0.0855(9) 0.2697(3) 0.0727(19) Uani 1 1 d .
H4 H 0.5527 0.1063 0.2409 0.087 Uiso 1 1 calc R
C3 C 0.5290(5) 0.0852(12) 0.3313(4) 0.097(3) Uani 1 1 d .
H3 H 0.5854 0.1066 0.3450 0.116 Uiso 1 1 calc R
C2 C 0.4654(6) 0.0535(11) 0.3722(4) 0.093(3) Uani 1 1 d .
H2 H 0.4780 0.0509 0.4144 0.112 Uiso 1 1 calc R
C1 C 0.3814(5) 0.0248(8) 0.3512(3) 0.076(2) Uani 1 1 d .
H1 H 0.3380 0.0044 0.3799 0.091 Uiso 1 1 calc R
C7 C 0.4651(3) 0.0673(7) 0.1347(3) 0.0523(14) Uani 1 1 d .
C8 C 0.5355(4) -0.0328(9) 0.1325(4) 0.076(2) Uani 1 1 d .
H8 H 0.5407 -0.1117 0.1613 0.091 Uiso 1 1 calc R
C9 C 0.5974(5) -0.0145(12) 0.0874(5) 0.111(3) Uani 1 1 d .
H9 H 0.6440 -0.0829 0.0858 0.133 Uiso 1 1 calc R
C10 C 0.5923(6) 0.0993(15) 0.0457(5) 0.118(4) Uani 1 1 d .
H10 H 0.6351 0.1093 0.0157 0.142 Uiso 1 1 calc R
C11 C 0.5234(6) 0.2018(11) 0.0472(4) 0.101(3) Uani 1 1 d .
H11 H 0.5203 0.2816 0.0186 0.121 Uiso 1 1 calc R
C12 C 0.4582(4) 0.1858(8) 0.0919(3) 0.0729(19) Uani 1 1 d .
H12 H 0.4112 0.2534 0.0928 0.088 Uiso 1 1 calc R
C27 C 0.2625(3) -0.3604(6) 0.2580(3) 0.0567(15) Uani 1 1 d .
C28 C 0.2559(3) -0.6239(6) 0.2599(2) 0.0489(13) Uiso 1 1 d .
N4 N 0.1168(3) -0.0116(5) 0.2943(2) 0.0441(10) Uani 1 1 d .
N1 N 0.3605(3) 0.0254(5) 0.2901(2) 0.0468(10) Uani 1 1 d .
N2 N 0.3173(3) 0.0293(5) 0.17398(19) 0.0442(10) Uani 1 1 d .
N3 N 0.1475(3) -0.0050(5) 0.1772(2) 0.0455(10) Uani 1 1 d .
N5 N 0.2469(3) -0.2348(6) 0.2556(3) 0.0681(15) Uani 1 1 d .
N6 N 0.2934(4) -0.4950(6) 0.2638(5) 0.128(4) Uani 1 1 d .
N7 N 0.2318(3) -0.7481(6) 0.2595(2) 0.0592(12) Uiso 1 1 d .
Co1 Co 0.23603(4) 0.00834(7) 0.24809(3) 0.0392(2) Uani 1 1 d .
P01 P 0.24966(13) -0.4783(2) 0.03219(8) 0.0708(5) Uani 1 1 d .
F1 F 0.2648(8) -0.6091(14) -0.0122(5) 0.263(6) Uani 1 1 d .
F2 F 0.2472(4) -0.3883(12) -0.0282(3) 0.193(4) Uani 1 1 d .
F3 F 0.1513(5) -0.5140(12) 0.0255(4) 0.208(4) Uani 1 1 d .
F4 F 0.2217(9) -0.3611(12) 0.0743(6) 0.315(7) Uani 1 1 d .
F6 F 0.3451(4) -0.4485(14) 0.0378(4) 0.255(6) Uani 1 1 d .
F5 F 0.2573(5) -0.5853(11) 0.0882(4) 0.210(4) Uani 1 1 d .

loop_
_atom_site_aniso_label
_atom_site_aniso_U_11
_atom_site_aniso_U_22
_atom_site_aniso_U_33
_atom_site_aniso_U_23
_atom_site_aniso_U_13
_atom_site_aniso_U_12
C24 0.061(4) 0.089(5) 0.078(5) 0.008(4) 0.031(3) -0.003(4)
C23 0.039(3) 0.068(4) 0.074(4) -0.001(3) 0.008(3) -0.010(3)
C22 0.035(2) 0.036(2) 0.057(3) 0.000(2) 0.004(2) -0.006(2)
C15 0.033(2) 0.039(3) 0.056(3) 0.000(2) -0.002(2) -0.004(2)
C16 0.036(3) 0.047(3) 0.060(3) 0.003(2) -0.004(2) -0.010(2)
C21 0.044(3) 0.066(4) 0.072(4) 0.006(3) -0.009(3) 0.001(3)
C20 0.050(4) 0.101(6) 0.085(5) 0.017(4) -0.017(3) 0.007(4)
C19 0.060(4) 0.138(7) 0.071(5) 0.018(5) -0.020(4) -0.024(5)
C18 0.077(5) 0.118(7) 0.076(5) -0.027(5) -0.014(4) -0.023(5)
C17 0.059(4) 0.071(4) 0.076(4) -0.015(3) -0.011(3) -0.010(3)
C14 0.042(3) 0.171(8) 0.050(4) 0.012(4) -0.002(3) -0.014(4)
C13 0.053(4) 0.159(8) 0.048(3) -0.010(4) 0.003(3) -0.033(4)
C6 0.034(3) 0.041(3) 0.050(3) -0.002(2) 0.007(2) -0.001(2)
C5 0.043(3) 0.043(3) 0.056(3) -0.002(2) 0.000(2) 0.008(2)
C4 0.040(3) 0.097(5) 0.080(5) -0.003(4) -0.009(3) 0.008(3)
C3 0.072(5) 0.138(8) 0.080(5) -0.008(5) -0.032(4) 0.014(5)
C2 0.105(6) 0.116(7) 0.057(4) 0.007(4) -0.033(4) 0.011(5)
C1 0.102(6) 0.070(4) 0.056(4) 0.012(3) 0.006(4) 0.007(4)
C7 0.039(3) 0.061(3) 0.057(3) -0.013(3) 0.013(2) -0.013(3)
C8 0.050(3) 0.091(5) 0.088(5) -0.011(4) 0.018(3) -0.001(3)
C9 0.065(5) 0.140(9) 0.129(8) -0.045(7) 0.051(5) -0.013(5)
C10 0.088(6) 0.164(10) 0.104(7) -0.058(7) 0.058(6) -0.062(7)
C11 0.117(7) 0.113(7) 0.074(5) -0.005(5) 0.034(5) -0.059(6)
C12 0.074(4) 0.074(4) 0.071(4) 0.002(4) 0.021(3) -0.028(3)
C27 0.037(3) 0.030(3) 0.102(5) 0.003(3) 0.002(3) -0.004(2)
N4 0.041(2) 0.044(2) 0.047(2) -0.0005(19) 0.0019(18) -0.0063(18)
N1 0.055(3) 0.039(2) 0.047(2) 0.0067(19) 0.004(2) 0.0045(19)
N2 0.037(2) 0.051(3) 0.045(2) -0.0021(19) 0.0072(17) -0.0062(18)
N3 0.034(2) 0.055(3) 0.048(2) 0.001(2) 0.0003(17) -0.0062(19)
N5 0.057(3) 0.037(3) 0.111(4) 0.007(3) 0.015(3) -0.004(2)
N6 0.050(3) 0.041(3) 0.292(12) 0.002(5) -0.026(5) -0.002(3)
Co1 0.0289(4) 0.0289(4) 0.0599(5) -0.0001(3) 0.0071(3) -0.0038(2)
P01 0.0736(11) 0.0829(13) 0.0559(10) 0.0036(9) 0.0008(8) -0.0222(9)
F1 0.304(13) 0.235(12) 0.252(11) -0.117(9) 0.088(10) -0.016(9)
F2 0.127(5) 0.324(12) 0.127(5) 0.120(6) -0.026(4) -0.025(6)
F3 0.114(5) 0.356(13) 0.153(6) -0.011(7) 0.025(4) -0.092(6)
F4 0.396(17) 0.201(10) 0.348(15) -0.205(11) -0.013(13) 0.044(10)
F6 0.107(5) 0.453(15) 0.203(7) 0.202(9) -0.085(5) -0.142(7)
F5 0.177(7) 0.230(9) 0.225(8) 0.156(7) 0.084(6) 0.037(6)

loop_
_atom_type_symbol
_atom_type_description
_atom_type_scat_dispersion_real
_atom_type_scat_dispersion_imag
_atom_type_scat_source
C C 0.0033 0.0016 'International Tables Vol C Tables 4.2.6.8 and 6.1.1.4'
H H 0.0000 0.0000 'International Tables Vol C Tables 4.2.6.8 and 6.1.1.4'
N N 0.0061 0.0033 'International Tables Vol C Tables 4.2.6.8 and 6.1.1.4'
O O 0.0106 0.0060 'International Tables Vol C Tables 4.2.6.8 and 6.1.1.4'
Cl Cl 0.1484 0.1585 'International Tables Vol C Tables 4.2.6.8 and 6.1.1.4'
Co Co 0.3494 0.9721 'International Tables Vol C Tables 4.2.6.8 and 6.1.1.4'
P P 0.1023 0.0942 'International Tables Vol C Tables 4.2.6.8 and 6.1.1.4'
F F 0.0171 0.0103 'International Tables Vol C Tables 4.2.6.8 and 6.1.1.4'

loop_
_geom_angle_atom_site_label_1
_geom_angle_atom_site_label_2
_geom_angle_atom_site_label_3
_geom_angle
_geom_angle_site_symmetry_3
N4 C26 C25 122.9(6) .
N4 C26 H26 118.5 .
C25 C26 H26 118.5 .
C24 C25 C26 118.0(7) .
C24 C25 H25 121.0 .
C26 C25 H25 121.0 .
C25 C24 C23 120.0(6) .
C25 C24 H24 120.0 .
C23 C24 H24 120.0 .
C22 C23 C24 119.0(6) .
C22 C23 H23 120.5 .
C24 C23 H23 120.5 .
N4 C22 C23 121.7(5) .
N4 C22 C15 115.0(4) .
C23 C22 C15 123.2(5) .
N3 C15 C22 113.9(4) .
N3 C15 C16 125.7(5) .
C22 C15 C16 120.4(4) .
C17 C16 C21 118.9(5) .
C17 C16 C15 120.9(5) .
C21 C16 C15 120.2(5) .
C20 C21 C16 121.6(7) .
C20 C21 H21 119.2 .
C16 C21 H21 119.2 .
C21 C20 C19 118.7(7) .
C21 C20 H20 120.7 .
C19 C20 H20 120.7 .
C20 C19 C18 120.8(6) .
C20 C19 H19 119.6 .
C18 C19 H19 119.6 .
C19 C18 C17 120.6(7) .
C19 C18 H18 119.7 .
C17 C18 H18 119.7 .
C18 C17 C16 119.3(7) .
C18 C17 H17 120.3 .
C16 C17 H17 120.3 .
C13 C14 N3 113.6(5) .
C13 C14 H14A 108.8 .
N3 C14 H14A 108.8 .
C13 C14 H14B 108.8 .
N3 C14 H14B 108.8 .
H14A C14 H14B 107.7 .
C14 C13 N2 113.9(5) .
C14 C13 H13A 108.8 .
N2 C13 H13A 108.8 .
C14 C13 H13B 108.8 .
N2 C13 H13B 108.8 .
H13A C13 H13B 107.7 .
N2 C6 C7 125.9(5) .
N2 C6 C5 114.4(4) .
C7 C6 C5 119.7(4) .
N1 C5 C4 121.5(5) .
N1 C5 C6 115.2(4) .
C4 C5 C6 123.2(5) .
C3 C4 C5 119.9(7) .
C3 C4 H4 120.1 .
C5 C4 H4 120.1 .
C2 C3 C4 119.1(7) .
C2 C3 H3 120.5 .
C4 C3 H3 120.5 .
C3 C2 C1 119.8(7) .
C3 C2 H2 120.1 .
C1 C2 H2 120.1 .
N1 C1 C2 121.9(7) .
N1 C1 H1 119.0 .
C2 C1 H1 119.0 .
C8 C7 C12 119.9(6) .
C8 C7 C6 120.0(6) .
C12 C7 C6 120.0(5) .
C9 C8 C7 119.5(8) .
C9 C8 H8 120.2 .
C7 C8 H8 120.2 .
C10 C9 C8 121.6(9) .
C10 C9 H9 119.2 .
C8 C9 H9 119.2 .
C9 C10 C11 120.0(7) .
C9 C10 H10 120.0 .
C11 C10 H10 120.0 .
C10 C11 C12 120.1(9) .
C10 C11 H11 120.0 .
C12 C11 H11 120.0 .
C7 C12 C11 118.8(7) .
C7 C12 H12 120.6 .
C11 C12 H12 120.6 .
N5 C27 N6 169.9(7) .
N7 C28 N6 171.1(7) .
C26 N4 C22 118.2(5) .
C26 N4 Co1 127.7(4) .
C22 N4 Co1 113.9(3) .
C5 N1 C1 117.7(5) .
C5 N1 Co1 113.5(3) .
C1 N1 Co1 128.5(5) .
C6 N2 C13 125.7(5) .
C6 N2 Co1 119.4(4) .
C13 N2 Co1 114.8(3) .
C15 N3 C14 125.3(5) .
C15 N3 Co1 119.7(4) .
C14 N3 Co1 114.9(3) .
C27 N5 Co1 172.1(5) .
C28 N6 C27 130.1(6) .
C28 N7 Co1 158.4(5) 1_545
N3 Co1 N2 79.84(17) .
N3 Co1 N4 77.06(17) .
N2 Co1 N4 156.84(17) .
N3 Co1 N1 156.83(17) .
N2 Co1 N1 77.02(17) .
N4 Co1 N1 126.10(17) .
N3 Co1 N5 93.0(2) .
N2 Co1 N5 95.75(18) .
N4 Co1 N5 87.14(17) .
N1 Co1 N5 88.13(18) .
N3 Co1 N7 97.01(18) 1_565
N2 Co1 N7 91.20(18) 1_565
N4 Co1 N7 89.96(17) 1_565
N1 Co1 N7 84.79(17) 1_565
N5 Co1 N7 168.7(2) 1_565
F4 P01 F6 97.1(7) .
F4 P01 F1 171.3(7) .
F6 P01 F1 91.5(7) .
F4 P01 F2 99.9(7) .
F6 P01 F2 89.8(4) .
F1 P01 F2 81.2(6) .
F4 P01 F5 87.3(7) .
F6 P01 F5 88.5(4) .
F1 P01 F5 91.8(7) .
F2 P01 F5 172.7(6) .
F4 P01 F3 84.5(6) .
F6 P01 F3 178.2(7) .
F1 P01 F3 86.8(6) .
F2 P01 F3 90.4(4) .
F5 P01 F3 91.1(5) .

loop_
_geom_bond_atom_site_label_1
_geom_bond_atom_site_label_2
_geom_bond_distance
_geom_bond_site_symmetry_2
C26 N4 1.332(8) .
C26 C25 1.399(9) .
C26 H26 0.9300 .
C25 C24 1.358(10) .
C25 H25 0.9300 .
C24 C23 1.383(9) .
C24 H24 0.9300 .
C23 C22 1.381(7) .
C23 H23 0.9300 .
C22 N4 1.349(7) .
C22 C15 1.487(7) .
C15 N3 1.275(6) .
C15 C16 1.491(7) .
C16 C17 1.386(8) .
C16 C21 1.387(8) .
C21 C20 1.366(9) .
C21 H21 0.9300 .
C20 C19 1.372(11) .
C20 H20 0.9300 .
C19 C18 1.372(11) .
C19 H19 0.9300 .
C18 C17 1.374(9) .
C18 H18 0.9300 .
C17 H17 0.9300 .
C14 C13 1.404(9) .
C14 N3 1.465(8) .
C14 H14A 0.9700 .
C14 H14B 0.9700 .
C13 N2 1.459(7) .
C13 H13A 0.9700 .
C13 H13B 0.9700 .
C6 N2 1.265(6) .
C6 C7 1.483(7) .
C6 C5 1.489(7) .
C5 N1 1.342(7) .
C5 C4 1.392(8) .
C4 C3 1.361(10) .
C4 H4 0.9300 .
C3 C2 1.350(12) .
C3 H3 0.9300 .
C2 C1 1.383(11) .
C2 H2 0.9300 .
C1 N1 1.354(8) .
C1 H1 0.9300 .
C7 C8 1.387(9) .
C7 C12 1.387(9) .
C8 C9 1.376(11) .
C8 H8 0.9300 .
C9 C10 1.340(15) .
C9 H9 0.9300 .
C10 C11 1.383(14) .
C10 H10 0.9300 .
C11 C12 1.402(9) .
C11 H11 0.9300 .
C12 H12 0.9300 .
C27 N5 1.119(7) .
C27 N6 1.270(7) .
C28 N7 1.142(7) .
C28 N6 1.262(8) .
N4 Co1 2.097(4) .
N1 Co1 2.109(5) .
N2 Co1 2.045(4) .
N3 Co1 2.038(4) .
N5 Co1 2.127(5) .
N7 Co1 2.134(5) 1_545
Co1 N7 2.134(5) 1_565
P01 F4 1.434(8) .
P01 F6 1.488(6) .
P01 F1 1.507(9) .
P01 F2 1.521(6) .
P01 F5 1.530(6) .
P01 F3 1.544(7) .

loop_
_geom_torsion_atom_site_label_1
_geom_torsion_atom_site_label_2
_geom_torsion_atom_site_label_3
_geom_torsion_atom_site_label_4
_geom_torsion
_geom_torsion_site_symmetry_4
N4 C26 C25 C24 -0.4(10) .
C26 C25 C24 C23 -0.7(11) .
C25 C24 C23 C22 -0.1(11) .
C24 C23 C22 N4 2.1(9) .
C24 C23 C22 C15 -179.1(6) .
N4 C22 C15 N3 4.8(6) .
C23 C22 C15 N3 -174.0(5) .
N4 C22 C15 C16 -175.2(4) .
C23 C22 C15 C16 5.9(8) .
N3 C15 C16 C17 57.7(8) .
C22 C15 C16 C17 -122.2(6) .
N3 C15 C16 C21 -122.7(6) .
C22 C15 C16 C21 57.4(7) .
C17 C16 C21 C20 0.0(9) .
C15 C16 C21 C20 -179.5(6) .
C16 C21 C20 C19 0.7(11) .
C21 C20 C19 C18 -0.5(12) .
C20 C19 C18 C17 -0.5(13) .
C19 C18 C17 C16 1.3(11) .
C21 C16 C17 C18 -1.0(9) .
C15 C16 C17 C18 178.6(6) .
N3 C14 C13 N2 -19.4(11) .
N2 C6 C5 N1 5.0(7) .
C7 C6 C5 N1 -175.1(5) .
N2 C6 C5 C4 -175.6(6) .
C7 C6 C5 C4 4.2(8) .
N1 C5 C4 C3 0.7(10) .
C6 C5 C4 C3 -178.7(7) .
C5 C4 C3 C2 0.5(13) .
C4 C3 C2 C1 -1.2(14) .
C3 C2 C1 N1 0.8(13) .
N2 C6 C7 C8 -122.3(7) .
C5 C6 C7 C8 57.8(8) .
N2 C6 C7 C12 58.6(8) .
C5 C6 C7 C12 -121.2(6) .
C12 C7 C8 C9 -0.7(10) .
C6 C7 C8 C9 -179.7(6) .
C7 C8 C9 C10 0.9(13) .
C8 C9 C10 C11 -0.1(15) .
C9 C10 C11 C12 -0.8(13) .
C8 C7 C12 C11 -0.2(10) .
C6 C7 C12 C11 178.8(6) .
C10 C11 C12 C7 1.0(11) .
C25 C26 N4 C22 2.3(8) .
C25 C26 N4 Co1 -171.5(5) .
C23 C22 N4 C26 -3.2(8) .
C15 C22 N4 C26 178.0(5) .
C23 C22 N4 Co1 171.4(4) .
C15 C22 N4 Co1 -7.4(5) .
C4 C5 N1 C1 -1.0(8) .
C6 C5 N1 C1 178.4(5) .
C4 C5 N1 Co1 173.2(5) .
C6 C5 N1 Co1 -7.4(5) .
C2 C1 N1 C5 0.3(9) .
C2 C1 N1 Co1 -172.9(6) .
C7 C6 N2 C13 4.7(9) .
C5 C6 N2 C13 -175.5(6) .
C7 C6 N2 Co1 -179.6(4) .
C5 C6 N2 Co1 0.2(6) .
C14 C13 N2 C6 -168.4(6) .
C14 C13 N2 Co1 15.7(9) .
C22 C15 N3 C14 -176.2(6) .
C16 C15 N3 C14 3.9(9) .
C22 C15 N3 Co1 0.3(6) .
C16 C15 N3 Co1 -179.6(4) .
C13 C14 N3 C15 -168.6(6) .
C13 C14 N3 Co1 14.8(9) .
N6 C27 N5 Co1 29(9) .
N7 C28 N6 C27 -168(4) .
N5 C27 N6 C28 173(4) .
N6 C28 N7 Co1 -40(6) 1_545
C15 N3 Co1 N2 178.4(4) .
C14 N3 Co1 N2 -4.7(5) .
C15 N3 Co1 N4 -3.2(4) .
C14 N3 Co1 N4 173.6(5) .
C15 N3 Co1 N1 175.3(4) .
C14 N3 Co1 N1 -7.9(7) .
C15 N3 Co1 N5 83.1(4) .
C14 N3 Co1 N5 -100.0(5) .
C15 N3 Co1 N7 -91.6(4) 1_565
C14 N3 Co1 N7 85.3(5) 1_565
C6 N2 Co1 N3 178.1(4) .
C13 N2 Co1 N3 -5.8(5) .
C6 N2 Co1 N4 173.9(4) .
C13 N2 Co1 N4 -10.0(7) .
C6 N2 Co1 N1 -3.2(4) .
C13 N2 Co1 N1 173.0(5) .
C6 N2 Co1 N5 -89.9(4) .
C13 N2 Co1 N5 86.2(5) .
C6 N2 Co1 N7 81.2(4) 1_565
C13 N2 Co1 N7 -102.7(5) 1_565
C26 N4 Co1 N3 179.8(5) .
C22 N4 Co1 N3 5.7(3) .
C26 N4 Co1 N2 -176.0(4) .
C22 N4 Co1 N2 10.0(6) .
C26 N4 Co1 N1 0.5(5) .
C22 N4 Co1 N1 -173.5(3) .
C26 N4 Co1 N5 86.1(5) .
C22 N4 Co1 N5 -88.0(4) .
C26 N4 Co1 N7 -83.0(5) 1_565
C22 N4 Co1 N7 102.9(4) 1_565
C5 N1 Co1 N3 9.0(6) .
C1 N1 Co1 N3 -177.6(5) .
C5 N1 Co1 N2 5.8(3) .
C1 N1 Co1 N2 179.2(5) .
C5 N1 Co1 N4 -172.8(3) .
C1 N1 Co1 N4 0.6(6) .
C5 N1 Co1 N5 102.1(4) .
C1 N1 Co1 N5 -84.5(5) .
C5 N1 Co1 N7 -86.7(4) 1_565
C1 N1 Co1 N7 86.7(5) 1_565
C27 N5 Co1 N3 120(4) .
C27 N5 Co1 N2 40(4) .
C27 N5 Co1 N4 -163(4) .
C27 N5 Co1 N1 -37(4) .
C27 N5 Co1 N7 -88(5) 1_565
